data_7048593
loop_
_publ_author_name
'Deak, Noemi'
'Thillaye du Boullay, Olivier'
'Moraru, Ionut-Tudor'
'Mallet-Ladeira, Sonia'
'Madec, David'
'Nemes, Gabriela'

_publ_section_title
;
 A non-symmetric sulfur-based O,C,O-chelating pincer ligand leading to
 chiral germylene and stannylene.
;
_journal_issue 7
_journal_name_full 'Dalton transactions (Cambridge, England : 2003)'
_journal_page_first 2399
_journal_page_last 2406
_journal_paper_doi 10.1039/c8dt05116j
_journal_volume 48
_journal_year 2019
_chemical_formula_moiety 'C24 H26 O3 S2'
_chemical_formula_sum 'C24 H26 O3 S2'
_chemical_formula_weight 426.57
_space_group_IT_number 2
_space_group_name_Hall '-P 1'
_space_group_name_H-M_alt 'P -1'
_symmetry_cell_setting triclinic
_symmetry_Int_Tables_number 2
_symmetry_space_group_name_Hall '-P 1'
_symmetry_space_group_name_H-M 'P -1'
_atom_sites_solution_hydrogens geom
_audit_update_record
;
2018-10-09 deposited with the CCDC.
2019-01-11 downloaded from the CCDC.
;
_cell_angle_alpha 100.829(17)
_cell_angle_beta 101.45(3)
_cell_angle_gamma 102.442(15)
_cell_formula_units_Z 2
_cell_length_a 9.035(4)
_cell_length_b 9.959(4)
_cell_length_c 13.309(10)
_cell_measurement_reflns_used 7378
_cell_measurement_temperature 193(2)
_cell_measurement_theta_max 28.09
_cell_measurement_theta_min 3.62
_cell_volume 1112.4(11)
_computing_cell_refinement SAINT
_computing_data_collection APEX2
_computing_data_reduction SAINT
_computing_molecular_graphics 'Ortep-3 for Windows (Farrugia, 1997)'
_computing_publication_material 'WinGX publication routines (Farrugia, 1999)'
_computing_structure_refinement 'SHELXL-2016/6 (Sheldrick, 2008)'
_computing_structure_solution 'SHELXS-97 (Sheldrick 2008)'
_diffrn_ambient_temperature 193(2)
_diffrn_measured_fraction_theta_full 0.983
_diffrn_measured_fraction_theta_max 0.982
_diffrn_measurement_device_type 'Bruker Kappa APEX II Quazar'
_diffrn_measurement_method 'phi and omega scans'
_diffrn_radiation_monochromator 'multilayer optics'
_diffrn_radiation_source 'microfocus sealed tube'
_diffrn_radiation_type MoK\a
_diffrn_radiation_wavelength 0.71073
_diffrn_reflns_av_R_equivalents 0.0255
_diffrn_reflns_av_unetI/netI 0.0277
_diffrn_reflns_Laue_measured_fraction_full 0.983
_diffrn_reflns_Laue_measured_fraction_max 0.982
_diffrn_reflns_limit_h_max 11
_diffrn_reflns_limit_h_min -11
_diffrn_reflns_limit_k_max 12
_diffrn_reflns_limit_k_min -12
_diffrn_reflns_limit_l_max 16
_diffrn_reflns_limit_l_min -15
_diffrn_reflns_number 17659
_diffrn_reflns_point_group_measured_fraction_full 0.983
_diffrn_reflns_point_group_measured_fraction_max 0.982
_diffrn_reflns_theta_full 25.242
_diffrn_reflns_theta_max 26.367
_diffrn_reflns_theta_min 5.142
_diffrn_standards_decay_% 0
_diffrn_standards_interval_count 0
_diffrn_standards_interval_time 0
_diffrn_standards_number 0
_exptl_absorpt_coefficient_mu 0.261
_exptl_absorpt_correction_T_max 0.7457
_exptl_absorpt_correction_T_min 0.7052
_exptl_absorpt_correction_type multi-scan
_exptl_absorpt_process_details 'SADABS (Bruker-AXS)'
_exptl_crystal_colour colourless
_exptl_crystal_density_diffrn 1.273
_exptl_crystal_density_method 'not measured'
_exptl_crystal_description block
_exptl_crystal_F_000 452
_exptl_crystal_size_max 0.18
_exptl_crystal_size_mid 0.12
_exptl_crystal_size_min 0.04
_refine_diff_density_max 0.388
_refine_diff_density_min -0.311
_refine_diff_density_rms 0.046
_refine_ls_extinction_method none
_refine_ls_goodness_of_fit_ref 1.12
_refine_ls_hydrogen_treatment constr
_refine_ls_matrix_type full
_refine_ls_number_parameters 314
_refine_ls_number_reflns 4475
_refine_ls_number_restraints 109
_refine_ls_restrained_S_all 1.124
_refine_ls_R_factor_all 0.0553
_refine_ls_R_factor_gt 0.0475
_refine_ls_shift/su_max 0.004
_refine_ls_shift/su_mean 0
_refine_ls_structure_factor_coef Fsqd
_refine_ls_weighting_details 'w=1/[\s^2^(Fo^2^)+(0.0327P)^2^+0.9656P] where P=(Fo^2^+2Fc^2^)/3'
_refine_ls_weighting_scheme calc
_refine_ls_wR_factor_gt 0.1095
_refine_ls_wR_factor_ref 0.1129
_reflns_Friedel_coverage 0
_reflns_number_gt 3904
_reflns_number_total 4475
_reflns_threshold_expression 'I > 2\s(I)'
_cod_data_source_file c8dt05116j2.cif
_cod_data_source_block 3
_cod_depositor_comments 'Adding full bibliography for 7048592--7048595.cif.'
_cod_database_code 7048593

loop_
_symmetry_equiv_pos_as_xyz
'x, y, z'
'-x, -y, -z'

loop_
_atom_site_label
_atom_site_type_symbol
_atom_site_fract_x
_atom_site_fract_y
_atom_site_fract_z
_atom_site_U_iso_or_equiv
_atom_site_adp_type
_atom_site_occupancy
_atom_site_site_symmetry_order
_atom_site_calc_flag
_atom_site_refinement_flags_posn
_atom_site_refinement_flags_adp
_atom_site_refinement_flags_occupancy
_atom_site_disorder_assembly
_atom_site_disorder_group
S1 S 0.6209(5) 0.2006(6) 0.7121(4) 0.0363(9) Uani 0.631(4) 1 d D U P A 1
O1 O 0.6564(14) 0.2077(11) 0.6130(7) 0.0410(16) Uani 0.631(4) 1 d D U P A 1
O2 O 0.7077(3) 0.2917(2) 0.8134(2) 0.0365(8) Uani 0.631(4) 1 d D U P A 1
S2 S 0.1465(8) 0.3168(6) 0.8935(5) 0.0302(6) Uani 0.631(4) 1 d D U P A 1
O3 O 0.2638(10) 0.3033(11) 0.9846(9) 0.0378(15) Uani 0.631(4) 1 d D U P A 1
S1' S 0.1676(15) 0.3242(12) 0.8988(10) 0.0414(17) Uani 0.369(4) 1 d D U P A 2
O1' O 0.2951(19) 0.327(2) 0.9853(18) 0.041(3) Uani 0.369(4) 1 d D U P A 2
O2' O 0.0124(5) 0.2367(4) 0.8752(4) 0.0392(13) Uani 0.369(4) 1 d D U P A 2
S2' S 0.6212(9) 0.2102(9) 0.7215(6) 0.0256(10) Uani 0.369(4) 1 d D U P A 2
O3' O 0.675(2) 0.2336(19) 0.6278(11) 0.035(2) Uani 0.369(4) 1 d D U P A 2
C9 C 0.0986(3) 0.2476(2) 0.47949(18) 0.0345(5) Uani 1 1 d . . . . .
C4 C 0.1890(3) 0.2444(2) 0.58965(17) 0.0283(5) Uani 1 1 d . . . . .
C3 C 0.3388(2) 0.2215(2) 0.60283(16) 0.0273(4) Uani 1 1 d . . . . .
H3 H 0.380286 0.20313 0.542962 0.033 Uiso 1 1 calc R U . . .
C1 C 0.3718(3) 0.2530(2) 0.79222(17) 0.0306(5) Uani 1 1 d . . . . .
H1 H 0.432759 0.255876 0.859922 0.037 Uiso 1 1 calc R U . . .
C14 C 0.6614(3) -0.1455(2) 0.81721(18) 0.0351(5) Uani 1 1 d . . . . .
H14 H 0.718105 -0.166941 0.877606 0.042 Uiso 1 1 calc R U . . .
C8 C 0.1674(3) 0.5020(2) 0.89971(16) 0.0275(4) Uani 1 1 d . . . . .
C6 C 0.2244(3) 0.2762(2) 0.77901(17) 0.0302(5) Uani 1 1 d . . . . .
C15 C 0.5632(3) -0.2557(2) 0.73438(18) 0.0330(5) Uani 1 1 d . . . . .
C16 C 0.4811(3) -0.2220(2) 0.64615(19) 0.0349(5) Uani 1 1 d . . . . .
H16 H 0.414037 -0.296226 0.58919 0.042 Uiso 1 1 calc R U . . .
C5 C 0.1330(3) 0.2711(2) 0.68000(17) 0.0308(5) Uani 1 1 d . . . . .
H5 H 0.031555 0.285951 0.673914 0.037 Uiso 1 1 calc R U . . .
C17 C 0.4954(3) -0.0828(2) 0.63992(18) 0.0314(5) Uani 1 1 d . . . . .
H17 H 0.439061 -0.061285 0.579444 0.038 Uiso 1 1 calc R U . . .
C2 C 0.4273(2) 0.2250(2) 0.70165(17) 0.0278(4) Uani 1 1 d . . . . .
C13 C 0.6776(3) -0.0049(2) 0.81294(17) 0.0305(5) Uani 1 1 d . . . . .
H13 H 0.744674 0.069511 0.869799 0.037 Uiso 1 1 calc R U . . .
C21 C 0.1905(4) 0.7832(2) 0.89591(19) 0.0449(6) Uani 1 1 d . . . . .
C11 C 0.0940(3) 0.1155(3) 0.39678(19) 0.0451(6) Uani 1 1 d . . . . .
H11A H 0.201125 0.110041 0.397068 0.068 Uiso 1 1 calc R U . . .
H11B H 0.04079 0.121436 0.326677 0.068 Uiso 1 1 calc R U . . .
H11C H 0.037223 0.030603 0.413822 0.068 Uiso 1 1 calc R U . . .
C7 C 0.5942(2) 0.0252(2) 0.72412(16) 0.0259(4) Uani 1 1 d . . . . .
C23 C 0.3126(3) 0.5983(2) 0.93019(18) 0.0355(5) Uani 1 1 d . . . . .
H23 H 0.404398 0.568752 0.952409 0.043 Uiso 1 1 calc R U . . .
C19 C 0.0318(3) 0.5441(3) 0.8694(2) 0.0412(6) Uani 1 1 d . . . . .
H19 H -0.068136 0.477922 0.850005 0.049 Uiso 1 1 calc R U . . .
C20 C 0.0460(3) 0.6856(3) 0.8683(2) 0.0514(7) Uani 1 1 d . . . . .
H20 H -0.045802 0.715952 0.847953 0.062 Uiso 1 1 calc R U . . .
C22 C 0.3229(3) 0.7382(3) 0.92802(19) 0.0426(6) Uani 1 1 d . . . . .
H22 H 0.422668 0.804652 0.948948 0.051 Uiso 1 1 calc R U . . .
C12 C -0.0683(3) 0.2548(4) 0.4770(2) 0.0606(8) Uani 1 1 d . . . . .
H12A H -0.122443 0.174256 0.500094 0.091 Uiso 1 1 calc R U . . .
H12B H -0.123257 0.251314 0.404825 0.091 Uiso 1 1 calc R U . . .
H12C H -0.066991 0.343423 0.524375 0.091 Uiso 1 1 calc R U . . .
C18 C 0.5468(4) -0.4076(2) 0.7401(2) 0.0483(7) Uani 1 1 d . . . . .
H18A H 0.435752 -0.456021 0.727356 0.072 Uiso 1 1 calc R U . . .
H18B H 0.602905 -0.410622 0.810346 0.072 Uiso 1 1 calc R U . . .
H18C H 0.590918 -0.455029 0.686447 0.072 Uiso 1 1 calc R U . . .
C10 C 0.1875(4) 0.3801(3) 0.4511(2) 0.0527(7) Uani 1 1 d . . . . .
H10A H 0.191586 0.465084 0.503624 0.079 Uiso 1 1 calc R U . . .
H10B H 0.133259 0.385298 0.381066 0.079 Uiso 1 1 calc R U . . .
H10C H 0.294237 0.374011 0.450682 0.079 Uiso 1 1 calc R U . . .
C24 C 0.2052(5) 0.9360(3) 0.8895(3) 0.0799(12) Uani 1 1 d . . . . .
H24A H 0.222025 0.946506 0.820534 0.12 Uiso 1 1 calc R U . . .
H24B H 0.294162 0.998273 0.94554 0.12 Uiso 1 1 calc R U . . .
H24C H 0.109013 0.961824 0.898193 0.12 Uiso 1 1 calc R U . . .

loop_
_atom_site_aniso_label
_atom_site_aniso_U_11
_atom_site_aniso_U_22
_atom_site_aniso_U_33
_atom_site_aniso_U_23
_atom_site_aniso_U_13
_atom_site_aniso_U_12
S1 0.0328(11) 0.0286(12) 0.0452(17) 0.0082(10) 0.0017(11) 0.0113(8)
O1 0.042(3) 0.035(4) 0.043(3) 0.007(2) 0.007(2) 0.010(2)
O2 0.0312(14) 0.0233(12) 0.0431(15) 0.0035(11) -0.0052(11) -0.0004(10)
S2 0.0469(17) 0.0231(11) 0.0278(11) 0.0109(10) 0.0157(11) 0.0139(13)
O3 0.054(4) 0.037(4) 0.031(2) 0.018(2) 0.017(2) 0.018(3)
S1' 0.048(3) 0.0331(19) 0.038(2) 0.0072(14) 0.0111(16) 0.0011(15)
O1' 0.053(5) 0.035(4) 0.036(3) 0.016(3) 0.010(4) 0.007(4)
O2' 0.042(3) 0.027(2) 0.049(3) 0.0078(19) 0.027(2) -0.0028(19)
S2' 0.048(2) 0.0192(15) 0.0189(13) 0.0102(11) 0.0182(12) 0.0136(13)
O3' 0.045(4) 0.029(5) 0.030(3) 0.010(3) 0.010(3) 0.004(3)
C9 0.0360(12) 0.0378(12) 0.0302(11) 0.0077(10) 0.0059(10) 0.0132(10)
C4 0.0352(12) 0.0199(9) 0.0295(11) 0.0046(8) 0.0079(9) 0.0080(8)
C3 0.0358(12) 0.0197(9) 0.0269(10) 0.0049(8) 0.0088(9) 0.0085(8)
C1 0.0438(13) 0.0197(9) 0.0274(11) 0.0065(8) 0.0056(9) 0.0085(9)
C14 0.0426(13) 0.0335(12) 0.0330(12) 0.0123(10) 0.0084(10) 0.0154(10)
C8 0.0342(11) 0.0256(10) 0.0244(10) 0.0046(8) 0.0120(9) 0.0086(9)
C6 0.0435(13) 0.0178(9) 0.0298(11) 0.0052(8) 0.0133(10) 0.0056(9)
C15 0.0379(12) 0.0257(11) 0.0395(12) 0.0081(9) 0.0170(10) 0.0100(9)
C16 0.0321(12) 0.0261(10) 0.0406(13) 0.0001(9) 0.0070(10) 0.0042(9)
C5 0.0342(12) 0.0231(10) 0.0361(12) 0.0066(9) 0.0098(10) 0.0087(9)
C17 0.0288(11) 0.0324(11) 0.0324(11) 0.0067(9) 0.0044(9) 0.0108(9)
C2 0.0335(11) 0.0161(9) 0.0331(11) 0.0061(8) 0.0066(9) 0.0069(8)
C13 0.0327(11) 0.0281(10) 0.0285(11) 0.0043(9) 0.0046(9) 0.0081(9)
C21 0.0719(18) 0.0281(12) 0.0273(12) 0.0012(10) 0.0015(12) 0.0123(12)
C11 0.0435(14) 0.0495(15) 0.0326(13) -0.0007(11) 0.0005(11) 0.0093(12)
C7 0.0249(10) 0.0245(10) 0.0305(11) 0.0068(8) 0.0081(9) 0.0099(8)
C23 0.0338(12) 0.0352(12) 0.0344(12) 0.0028(10) 0.0068(10) 0.0088(10)
C19 0.0315(12) 0.0394(13) 0.0501(15) 0.0056(11) 0.0090(11) 0.0092(10)
C20 0.0558(17) 0.0475(15) 0.0509(16) 0.0051(13) 0.0016(13) 0.0301(14)
C22 0.0476(15) 0.0317(12) 0.0362(13) 0.0014(10) 0.0041(11) -0.0035(11)
C12 0.0442(16) 0.102(3) 0.0418(15) 0.0183(16) 0.0075(13) 0.0344(17)
C18 0.0674(18) 0.0283(12) 0.0549(16) 0.0146(11) 0.0238(14) 0.0125(12)
C10 0.0678(19) 0.0456(15) 0.0458(15) 0.0239(13) 0.0042(14) 0.0151(14)
C24 0.134(3) 0.0313(14) 0.0559(19) 0.0060(13) -0.011(2) 0.0203(18)

loop_
_atom_type_symbol
_atom_type_description
_atom_type_scat_dispersion_real
_atom_type_scat_dispersion_imag
_atom_type_scat_source
C C 0.0033 0.0016 'International Tables Vol C Tables 4.2.6.8 and 6.1.1.4'
H H 0 0 'International Tables Vol C Tables 4.2.6.8 and 6.1.1.4'
O O 0.0106 0.006 'International Tables Vol C Tables 4.2.6.8 and 6.1.1.4'
S S 0.1246 0.1234 'International Tables Vol C Tables 4.2.6.8 and 6.1.1.4'

loop_
_geom_angle_atom_site_label_1
_geom_angle_atom_site_label_2
_geom_angle_atom_site_label_3
_geom_angle
O1 S1 O2 126.1(5)
O1 S1 C7 108.5(5)
O2 S1 C7 107.5(3)
O1 S1 C2 106.7(6)
O2 S1 C2 103.1(3)
C7 S1 C2 102.3(3)
O3 S2 C8 108.3(5)
O3 S2 C6 105.6(6)
C8 S2 C6 97.4(3)
O2' S1' O1' 125.3(10)
O2' S1' C8 111.0(7)
O1' S1' C8 107.5(10)
O2' S1' C6 102.5(7)
O1' S1' C6 107.6(12)
C8 S1' C6 99.7(6)
O3' S2' C2 107.7(10)
O3' S2' C7 109.4(9)
C2 S2' C7 101.4(4)
C12 C9 C11 108.6(2)
C12 C9 C4 112.1(2)
C11 C9 C4 110.49(19)
C12 C9 C10 109.5(2)
C11 C9 C10 108.8(2)
C4 C9 C10 107.26(19)
C5 C4 C3 117.3(2)
C5 C4 C9 123.2(2)
C3 C4 C9 119.41(19)
C2 C3 C4 121.2(2)
C2 C3 H3 119.4
C4 C3 H3 119.4
C6 C1 C2 117.2(2)
C6 C1 H1 121.4
C2 C1 H1 121.4
C13 C14 C15 121.1(2)
C13 C14 H14 119.4
C15 C14 H14 119.4
C23 C8 C19 121.1(2)
C23 C8 S1' 115.8(4)
C19 C8 S1' 123.1(5)
C23 C8 S2 121.5(3)
C19 C8 S2 117.3(3)
C1 C6 C5 122.0(2)
C1 C6 S1' 114.6(4)
C5 C6 S1' 123.2(4)
C1 C6 S2 119.6(3)
C5 C6 S2 118.4(3)
C14 C15 C16 118.6(2)
C14 C15 C18 120.5(2)
C16 C15 C18 120.9(2)
C17 C16 C15 121.4(2)
C17 C16 H16 119.3
C15 C16 H16 119.3
C6 C5 C4 120.8(2)
C6 C5 H5 119.6
C4 C5 H5 119.6
C16 C17 C7 118.7(2)
C16 C17 H17 120.6
C7 C17 H17 120.6
C3 C2 C1 121.5(2)
C3 C2 S2' 121.9(3)
C1 C2 S2' 116.4(3)
C3 C2 S1 118.3(2)
C1 C2 S1 120.2(2)
C14 C13 C7 118.9(2)
C14 C13 H13 120.5
C7 C13 H13 120.5
C20 C21 C22 118.5(2)
C20 C21 C24 121.2(3)
C22 C21 C24 120.3(3)
C9 C11 H11A 109.5
C9 C11 H11B 109.5
H11A C11 H11B 109.5
C9 C11 H11C 109.5
H11A C11 H11C 109.5
H11B C11 H11C 109.5
C13 C7 C17 121.20(19)
C13 C7 S1 120.3(2)
C17 C7 S1 118.4(2)
C13 C7 S2' 117.3(3)
C17 C7 S2' 121.5(3)
C8 C23 C22 119.2(2)
C8 C23 H23 120.4
C22 C23 H23 120.4
C8 C19 C20 118.2(2)
C8 C19 H19 120.9
C20 C19 H19 120.9
C21 C20 C19 121.7(2)
C21 C20 H20 119.2
C19 C20 H20 119.2
C23 C22 C21 121.2(2)
C23 C22 H22 119.4
C21 C22 H22 119.4
C9 C12 H12A 109.5
C9 C12 H12B 109.5
H12A C12 H12B 109.5
C9 C12 H12C 109.5
H12A C12 H12C 109.5
H12B C12 H12C 109.5
C15 C18 H18A 109.5
C15 C18 H18B 109.5
H18A C18 H18B 109.5
C15 C18 H18C 109.5
H18A C18 H18C 109.5
H18B C18 H18C 109.5
C9 C10 H10A 109.5
C9 C10 H10B 109.5
H10A C10 H10B 109.5
C9 C10 H10C 109.5
H10A C10 H10C 109.5
H10B C10 H10C 109.5
C21 C24 H24A 109.5
C21 C24 H24B 109.5
H24A C24 H24B 109.5
C21 C24 H24C 109.5
H24A C24 H24C 109.5
H24B C24 H24C 109.5

loop_
_geom_bond_atom_site_label_1
_geom_bond_atom_site_label_2
_geom_bond_distance
S1 O1 1.428(8)
S1 O2 1.439(6)
S1 C7 1.753(6)
S1 C2 1.800(5)
S2 O3 1.491(9)
S2 C8 1.798(5)
S2 C6 1.816(7)
S1' O2' 1.421(12)
S1' O1' 1.451(16)
S1' C8 1.768(11)
S1' C6 1.783(13)
S2' O3' 1.467(12)
S2' C2 1.761(8)
S2' C7 1.814(8)
C9 C12 1.520(4)
C9 C11 1.536(3)
C9 C4 1.540(3)
C9 C10 1.542(4)
C4 C5 1.397(3)
C4 C3 1.403(3)
C3 C2 1.387(3)
C3 H3 0.95
C1 C6 1.384(3)
C1 C2 1.398(3)
C1 H1 0.95
C14 C13 1.390(3)
C14 C15 1.394(3)
C14 H14 0.95
C8 C23 1.380(3)
C8 C19 1.389(3)
C6 C5 1.395(3)
C15 C16 1.397(3)
C15 C18 1.506(3)
C16 C17 1.384(3)
C16 H16 0.95
C5 H5 0.95
C17 C7 1.395(3)
C17 H17 0.95
C13 C7 1.390(3)
C13 H13 0.95
C21 C20 1.383(4)
C21 C22 1.384(4)
C21 C24 1.519(4)
C11 H11A 0.98
C11 H11B 0.98
C11 H11C 0.98
C23 C22 1.382(3)
C23 H23 0.95
C19 C20 1.390(4)
C19 H19 0.95
C20 H20 0.95
C22 H22 0.95
C12 H12A 0.98
C12 H12B 0.98
C12 H12C 0.98
C18 H18A 0.98
C18 H18B 0.98
C18 H18C 0.98
C10 H10A 0.98
C10 H10B 0.98
C10 H10C 0.98
C24 H24A 0.98
C24 H24B 0.98
C24 H24C 0.98
